data_7037993
loop_
_publ_author_name
'Bengiat, R.'
'Gil, M.'
'Klein, A.'
'Bogoslavsky, B.'
'Cohen, S.'
'Dubnikova, F.'
'Yardeni, G.'
'Zilbermann, I.'
'Almog, J.'

_publ_section_title
;
 Selective recognition of fluoride salts by vasarenes: a key role of a
 self-assembled in situ dimeric entity via an exceptionally short
 [O-H-O](-) H-bond.
;
_journal_issue 21
_journal_name_full 'Dalton transactions (Cambridge, England : 2003)'
_journal_page_first 8734
_journal_page_last 8739
_journal_paper_doi 10.1039/c5dt04171f
_journal_volume 45
_journal_year 2016
_chemical_formula_moiety 'C24 H14 O8 F Rb, C2 O'
_chemical_formula_sum 'C26 H14 F O9 Rb'
_chemical_formula_weight 574.84
_chemical_name_common 'Rubidium Fluoride complex of Vasarene [4]'
_chemical_name_systematic
; 
 ? 
;
_space_group_IT_number 61
_symmetry_cell_setting orthorhombic
_symmetry_space_group_name_Hall '-P 2ac 2ab'
_symmetry_space_group_name_H-M 'P b c a'
_atom_sites_solution_hydrogens geom
_atom_sites_solution_primary direct
_atom_sites_solution_secondary difmap
_audit_creation_method SHELXL-97
_audit_update_record
;
2016-01-14 deposited with the CCDC.
2016-01-14 downloaded from the CCDC.
;
_cell_angle_alpha 90.00
_cell_angle_beta 90.00
_cell_angle_gamma 90.00
_cell_formula_units_Z 8
_cell_length_a 12.194(1)
_cell_length_b 15.536(2)
_cell_length_c 25.299(2)
_cell_measurement_reflns_used 9892
_cell_measurement_temperature 295(1)
_cell_measurement_theta_max 24.14
_cell_measurement_theta_min 2.27
_cell_volume 4792.8(8)
_computing_cell_refinement 'Bruker SMART'
_computing_data_collection 'Bruker SMART'
_computing_data_reduction 'Bruker SAINT'
_computing_molecular_graphics 'Bruker SHELXTL'
_computing_publication_material 'Bruker SHELXTL'
_computing_structure_refinement 'SHELXL-97 (Sheldrick, 1997)'
_computing_structure_solution 'SHELXS-97 (Sheldrick, 1990)'
_diffrn_ambient_temperature 295(1)
_diffrn_measured_fraction_theta_full 0.999
_diffrn_measured_fraction_theta_max 0.999
_diffrn_measurement_device_type 'CCD area detector'
_diffrn_measurement_method 'phi and omega scans'
_diffrn_radiation_monochromator graphite
_diffrn_radiation_source 'fine-focus sealed tube'
_diffrn_radiation_type MoK\a
_diffrn_radiation_wavelength 0.71073
_diffrn_reflns_av_R_equivalents 0.0833
_diffrn_reflns_av_unetI/netI 0.0487
_diffrn_reflns_limit_h_max 15
_diffrn_reflns_limit_h_min -15
_diffrn_reflns_limit_k_max 19
_diffrn_reflns_limit_k_min -19
_diffrn_reflns_limit_l_max 32
_diffrn_reflns_limit_l_min -32
_diffrn_reflns_number 49580
_diffrn_reflns_theta_full 27.00
_diffrn_reflns_theta_max 27.00
_diffrn_reflns_theta_min 2.27
_exptl_absorpt_coefficient_mu 2.129
_exptl_absorpt_correction_T_max 0.7606
_exptl_absorpt_correction_T_min 0.5170
_exptl_absorpt_correction_type multi-scan
_exptl_absorpt_process_details 'Bruker SADABS V2.05'
_exptl_crystal_colour colorless
_exptl_crystal_density_diffrn 1.593
_exptl_crystal_density_method 'not measured'
_exptl_crystal_description Plate
_exptl_crystal_F_000 2304
_exptl_crystal_size_max 0.36
_exptl_crystal_size_mid 0.31
_exptl_crystal_size_min 0.14
_refine_diff_density_max 1.116
_refine_diff_density_min -0.981
_refine_diff_density_rms 0.097
_refine_ls_extinction_method none
_refine_ls_goodness_of_fit_ref 1.054
_refine_ls_hydrogen_treatment mixed
_refine_ls_matrix_type full
_refine_ls_number_parameters 369
_refine_ls_number_reflns 5225
_refine_ls_number_restraints 5
_refine_ls_restrained_S_all 1.056
_refine_ls_R_factor_all 0.0902
_refine_ls_R_factor_gt 0.0626
_refine_ls_shift/su_max 0.001
_refine_ls_shift/su_mean 0.000
_refine_ls_structure_factor_coef Fsqd
_refine_ls_weighting_details 'calc w=1/[\s^2^(Fo^2^)+(0.0978P)^2^+4.5812P] where P=(Fo^2^+2Fc^2^)/3'
_refine_ls_weighting_scheme calc
_refine_ls_wR_factor_gt 0.1650
_refine_ls_wR_factor_ref 0.1775
_reflns_number_gt 3727
_reflns_number_total 5225
_reflns_threshold_expression >2sigma(I)
_cod_data_source_file c5dt04171f1.cif
_cod_data_source_block maayan36
_cod_depositor_comments
;
The following automatic conversions were performed:

'_symmetry_cell_setting' value 'Orthorhombic' changed to
'orthorhombic' according to
/usr/data/users/saulius/crontab/automatic-downloads/rss-feeds/RSC/lib/dictionaries/cif_core.dic
dictionary named 'cif_core.dic' version 2.4.2 from 2011-04-26.

Automatic conversion script
Id: cif_fix_values 4268 2015-11-12 08:31:59Z antanas 

 Adding full bibliography for 7037990--7037995.cif.
;
_cod_original_cell_volume 4792.7(8)
_cod_original_sg_symbol_H-M Pbca
_cod_database_code 7037993

loop_
_symmetry_equiv_pos_as_xyz
'x, y, z'
'-x+1/2, -y, z+1/2'
'-x, y+1/2, -z+1/2'
'x+1/2, -y+1/2, -z'
'-x, -y, -z'
'x-1/2, y, -z-1/2'
'x, -y-1/2, z-1/2'
'-x-1/2, y-1/2, z'

loop_
_atom_site_label
_atom_site_type_symbol
_atom_site_fract_x
_atom_site_fract_y
_atom_site_fract_z
_atom_site_U_iso_or_equiv
_atom_site_adp_type
_atom_site_occupancy
_atom_site_symmetry_multiplicity
_atom_site_calc_flag
_atom_site_refinement_flags
C1 C 0.3800(3) 0.4943(2) 0.34427(15) 0.0277(8) Uani 1 1 d .
C2 C 0.2669(3) 0.4893(2) 0.34582(16) 0.0311(8) Uani 1 1 d .
H2 H 0.2288 0.4376 0.3433 0.037 Uiso 1 1 calc R
C3 C 0.2156(3) 0.5681(2) 0.35145(14) 0.0254(7) Uani 1 1 d .
C4 C 0.2719(3) 0.6461(2) 0.35640(14) 0.0255(7) Uani 1 1 d .
C5 C 0.3854(3) 0.6482(2) 0.35345(13) 0.0244(7) Uani 1 1 d .
H5 H 0.4238 0.6998 0.3560 0.029 Uiso 1 1 calc R
C6 C 0.4397(3) 0.5704(2) 0.34652(14) 0.0245(7) Uani 1 1 d .
C7 C 0.5602(3) 0.4511(2) 0.34635(16) 0.0301(8) Uani 1 1 d .
C8 C 0.5942(3) 0.4391(2) 0.40312(16) 0.0316(8) Uani 1 1 d .
C9 C 0.5901(4) 0.3644(3) 0.43329(19) 0.0456(11) Uani 1 1 d .
H9 H 0.5663 0.3128 0.4186 0.055 Uiso 1 1 calc R
C10 C 0.6221(4) 0.3686(3) 0.4854(2) 0.0541(13) Uani 1 1 d .
H10 H 0.6193 0.3192 0.5062 0.065 Uiso 1 1 calc R
C11 C 0.6588(4) 0.4457(3) 0.50764(19) 0.0543(12) Uani 1 1 d .
H11 H 0.6780 0.4476 0.5432 0.065 Uiso 1 1 calc R
C12 C 0.6668(4) 0.5192(3) 0.47708(17) 0.0426(10) Uani 1 1 d .
H12 H 0.6946 0.5701 0.4912 0.051 Uiso 1 1 calc R
C13 C 0.6326(3) 0.5152(2) 0.42498(15) 0.0308(8) Uani 1 1 d .
C14 C 0.6300(3) 0.5835(2) 0.38450(15) 0.0281(8) Uani 1 1 d .
C15 C 0.5598(3) 0.5510(2) 0.33876(14) 0.0268(7) Uani 1 1 d .
C16 C 0.0806(3) 0.6647(2) 0.37079(15) 0.0281(8) Uani 1 1 d .
C17 C 0.0622(3) 0.6639(3) 0.42995(16) 0.0349(9) Uani 1 1 d .
C18 C -0.0150(4) 0.6154(3) 0.4578(2) 0.0559(13) Uani 1 1 d .
H18 H -0.0632 0.5784 0.4406 0.067 Uiso 1 1 calc R
C19 C -0.0163(5) 0.6250(4) 0.5123(2) 0.0736(19) Uani 1 1 d .
H19 H -0.0656 0.5928 0.5321 0.088 Uiso 1 1 calc R
C20 C 0.0535(6) 0.6810(4) 0.5378(2) 0.0692(17) Uani 1 1 d .
H20 H 0.0486 0.6868 0.5743 0.083 Uiso 1 1 calc R
C21 C 0.1308(5) 0.7287(3) 0.51046(19) 0.0546(13) Uani 1 1 d .
H21 H 0.1786 0.7657 0.5279 0.065 Uiso 1 1 calc R
C22 C 0.1337(4) 0.7189(2) 0.45552(16) 0.0359(9) Uani 1 1 d .
C23 C 0.2059(3) 0.7622(2) 0.41771(16) 0.0299(8) Uani 1 1 d .
C24 C 0.1897(3) 0.7173(2) 0.36385(14) 0.0250(7) Uani 1 1 d .
F1 F 0.5016(3) 0.7039(2) 0.25289(11) 0.0654(9) Uani 1 1 d .
O1 O 0.4452(2) 0.42252(15) 0.33958(11) 0.0330(6) Uani 1 1 d .
O2 O 0.6245(2) 0.40541(19) 0.31144(12) 0.0414(7) Uani 1 1 d D
H2O H 0.610(5) 0.425(4) 0.2815(11) 0.065(19) Uiso 1 1 d D
O3 O 0.6761(3) 0.65253(18) 0.38528(12) 0.0436(7) Uani 1 1 d .
O4 O 0.6023(2) 0.57448(19) 0.28912(11) 0.0350(6) Uani 1 1 d D
H4O H 0.557(6) 0.610(5) 0.277(3) 0.14(4) Uiso 1 1 d D
O5 O 0.1044(2) 0.57678(16) 0.35333(11) 0.0329(6) Uani 1 1 d .
O6 O -0.0083(2) 0.69610(19) 0.34461(12) 0.0373(7) Uani 1 1 d D
H6O H 0.006(4) 0.696(4) 0.3121(6) 0.056(16) Uiso 1 1 d D
O7 O 0.2671(3) 0.8217(2) 0.42523(13) 0.0484(8) Uani 1 1 d .
O8 O 0.1921(2) 0.77364(17) 0.32024(11) 0.0333(6) Uani 1 1 d D
H8O H 0.138(3) 0.806(3) 0.323(2) 0.067(17) Uiso 1 1 d D
Rb1 Rb 0.27525(3) 0.72568(3) 0.212775(18) 0.04630(18) Uani 1 1 d .
O9A O 0.5311(9) 0.3679(7) 0.2187(4) 0.104(3) Uani 0.50 1 d PD
O9B O 0.4176(7) 0.3254(6) 0.1932(4) 0.097(3) Uani 0.50 1 d P
C25 C 0.4600(7) 0.4069(6) 0.1858(4) 0.111(3) Uani 1 1 d D
C26A C 0.3893(14) 0.4756(13) 0.1976(8) 0.089(5) Uani 0.50 1 d P
C26B C 0.3803(14) 0.4603(13) 0.1618(9) 0.097(6) Uani 0.50 1 d P

loop_
_atom_site_aniso_label
_atom_site_aniso_U_11
_atom_site_aniso_U_22
_atom_site_aniso_U_33
_atom_site_aniso_U_23
_atom_site_aniso_U_13
_atom_site_aniso_U_12
C1 0.0254(17) 0.0226(17) 0.035(2) -0.0045(15) -0.0034(15) 0.0037(14)
C2 0.0293(19) 0.0228(18) 0.041(2) -0.0041(16) -0.0020(16) -0.0022(15)
C3 0.0204(16) 0.0257(17) 0.0301(18) 0.0008(14) -0.0037(14) -0.0002(14)
C4 0.0259(18) 0.0241(17) 0.0265(18) 0.0010(14) -0.0006(14) 0.0043(14)
C5 0.0281(18) 0.0183(16) 0.0267(18) 0.0008(13) 0.0010(14) -0.0020(13)
C6 0.0212(16) 0.0261(18) 0.0263(18) -0.0004(14) -0.0022(14) 0.0005(13)
C7 0.0230(17) 0.0259(18) 0.042(2) -0.0049(16) -0.0032(16) 0.0036(14)
C8 0.0245(18) 0.033(2) 0.038(2) 0.0031(16) -0.0024(16) 0.0028(15)
C9 0.039(2) 0.035(2) 0.063(3) 0.014(2) -0.009(2) -0.0032(18)
C10 0.056(3) 0.047(3) 0.059(3) 0.024(2) -0.010(2) -0.003(2)
C11 0.059(3) 0.064(3) 0.039(3) 0.014(2) -0.011(2) 0.003(3)
C12 0.045(2) 0.045(2) 0.037(2) -0.0022(19) -0.007(2) 0.002(2)
C13 0.0277(18) 0.034(2) 0.031(2) -0.0008(15) 0.0010(16) 0.0027(15)
C14 0.0269(18) 0.0272(18) 0.0303(19) -0.0035(15) 0.0034(15) 0.0019(15)
C15 0.0254(17) 0.0273(18) 0.0276(19) 0.0011(14) 0.0021(15) -0.0003(14)
C16 0.0246(18) 0.0263(18) 0.033(2) -0.0014(15) 0.0020(15) 0.0019(14)
C17 0.036(2) 0.031(2) 0.038(2) 0.0046(17) 0.0080(17) 0.0087(16)
C18 0.051(3) 0.052(3) 0.065(3) 0.007(2) 0.023(2) 0.004(2)
C19 0.091(4) 0.062(4) 0.068(4) 0.021(3) 0.051(3) 0.017(3)
C20 0.115(5) 0.053(3) 0.039(3) 0.005(2) 0.028(3) 0.017(3)
C21 0.075(4) 0.055(3) 0.033(2) -0.001(2) 0.002(2) 0.018(3)
C22 0.045(2) 0.032(2) 0.030(2) -0.0034(16) 0.0027(17) 0.0124(17)
C23 0.0319(19) 0.0247(19) 0.033(2) -0.0038(15) -0.0022(16) 0.0072(15)
C24 0.0260(17) 0.0244(17) 0.0244(17) -0.0010(14) 0.0004(14) 0.0017(14)
F1 0.091(2) 0.0640(19) 0.0413(15) 0.0157(13) 0.0206(15) 0.0274(16)
O1 0.0248(12) 0.0193(12) 0.0548(17) -0.0068(11) -0.0082(12) 0.0033(10)
O2 0.0378(16) 0.0404(16) 0.0460(19) -0.0140(14) -0.0021(14) 0.0148(13)
O3 0.0533(19) 0.0356(16) 0.0418(17) -0.0019(13) -0.0028(14) -0.0156(14)
O4 0.0319(14) 0.0419(16) 0.0313(15) 0.0033(12) 0.0052(12) 0.0032(12)
O5 0.0210(12) 0.0297(14) 0.0479(16) -0.0086(12) -0.0009(11) 0.0001(10)
O6 0.0238(13) 0.0441(16) 0.0441(18) -0.0043(14) -0.0034(13) 0.0088(12)
O7 0.054(2) 0.0422(18) 0.0488(18) -0.0123(15) -0.0070(15) -0.0085(15)
O8 0.0329(14) 0.0315(15) 0.0354(15) 0.0073(12) 0.0019(12) 0.0067(12)
Rb1 0.0334(3) 0.0555(3) 0.0500(3) -0.0114(2) 0.00039(18) -0.00290(18)
O9A 0.129(10) 0.099(8) 0.084(7) -0.005(5) -0.019(6) -0.014(7)
O9B 0.055(5) 0.081(6) 0.154(9) 0.048(6) -0.036(5) -0.036(5)
C25 0.096(6) 0.098(6) 0.140(8) 0.041(6) -0.038(6) -0.044(5)
C26A 0.062(9) 0.109(13) 0.095(12) -0.010(11) 0.021(10) -0.013(9)
C26B 0.065(9) 0.108(13) 0.117(14) 0.044(12) 0.000(11) -0.027(9)

loop_
_atom_type_symbol
_atom_type_description
_atom_type_scat_dispersion_real
_atom_type_scat_dispersion_imag
_atom_type_scat_source
C C 0.0033 0.0016 'International Tables Vol C Tables 4.2.6.8 and 6.1.1.4'
H H 0.0000 0.0000 'International Tables Vol C Tables 4.2.6.8 and 6.1.1.4'
O O 0.0106 0.0060 'International Tables Vol C Tables 4.2.6.8 and 6.1.1.4'
F F 0.0171 0.0103 'International Tables Vol C Tables 4.2.6.8 and 6.1.1.4'
Rb Rb -0.9393 2.9676 'International Tables Vol C Tables 4.2.6.8 and 6.1.1.4'

loop_
_geom_angle_atom_site_label_1
_geom_angle_atom_site_label_2
_geom_angle_atom_site_label_3
_geom_angle
_geom_angle_site_symmetry_1
_geom_angle_site_symmetry_3
O1 C1 C2 122.2(3) . .
O1 C1 C6 113.0(3) . .
C2 C1 C6 124.7(3) . .
C1 C2 C3 113.9(3) . .
C1 C2 H2 123.1 . .
C3 C2 H2 123.1 . .
O5 C3 C2 122.8(3) . .
O5 C3 C4 113.5(3) . .
C2 C3 C4 123.7(3) . .
C5 C4 C3 120.3(3) . .
C5 C4 C24 130.8(3) . .
C3 C4 C24 108.8(3) . .
C4 C5 C6 117.5(3) . .
C4 C5 H5 121.2 . .
C6 C5 H5 121.2 . .
C1 C6 C5 119.7(3) . .
C1 C6 C15 109.5(3) . .
C5 C6 C15 130.8(3) . .
O2 C7 O1 108.1(3) . .
O2 C7 C8 113.0(3) . .
O1 C7 C8 109.5(3) . .
O2 C7 C15 115.7(3) . .
O1 C7 C15 106.3(3) . .
C8 C7 C15 103.9(3) . .
C13 C8 C9 120.3(4) . .
C13 C8 C7 111.6(3) . .
C9 C8 C7 128.1(4) . .
C10 C9 C8 118.4(4) . .
C10 C9 H9 120.8 . .
C8 C9 H9 120.8 . .
C9 C10 C11 121.1(4) . .
C9 C10 H10 119.4 . .
C11 C10 H10 119.4 . .
C12 C11 C10 120.4(4) . .
C12 C11 H11 119.8 . .
C10 C11 H11 119.8 . .
C11 C12 C13 118.3(4) . .
C11 C12 H12 120.9 . .
C13 C12 H12 120.9 . .
C12 C13 C8 121.3(4) . .
C12 C13 C14 129.5(4) . .
C8 C13 C14 109.2(3) . .
O3 C14 C13 128.0(4) . .
O3 C14 C15 124.5(3) . .
C13 C14 C15 107.5(3) . .
O4 C15 C6 115.0(3) . .
O4 C15 C14 112.6(3) . .
C6 C15 C14 112.3(3) . .
O4 C15 C7 111.5(3) . .
C6 C15 C7 100.7(3) . .
C14 C15 C7 103.5(3) . .
O6 C16 O5 110.2(3) . .
O6 C16 C17 111.4(3) . .
O5 C16 C17 108.7(3) . .
O6 C16 C24 115.7(3) . .
O5 C16 C24 106.5(3) . .
C17 C16 C24 103.9(3) . .
C22 C17 C18 121.5(4) . .
C22 C17 C16 111.4(3) . .
C18 C17 C16 127.1(4) . .
C19 C18 C17 116.8(5) . .
C19 C18 H18 121.6 . .
C17 C18 H18 121.6 . .
C20 C19 C18 121.8(5) . .
C20 C19 H19 119.1 . .
C18 C19 H19 119.1 . .
C19 C20 C21 121.7(5) . .
C19 C20 H20 119.2 . .
C21 C20 H20 119.2 . .
C20 C21 C22 117.1(5) . .
C20 C21 H21 121.5 . .
C22 C21 H21 121.5 . .
C17 C22 C21 121.1(4) . .
C17 C22 C23 111.0(3) . .
C21 C22 C23 127.9(4) . .
O7 C23 C22 128.5(4) . .
O7 C23 C24 124.5(4) . .
C22 C23 C24 107.0(3) . .
O8 C24 C4 110.2(3) . .
O8 C24 C23 114.1(3) . .
C4 C24 C23 111.0(3) . .
O8 C24 C16 115.4(3) . .
C4 C24 C16 101.2(3) . .
C23 C24 C16 104.2(3) . .
H4O F1 Rb1 126(3) . .
H4O F1 Rb1 67(3) . 6_656
Rb1 F1 Rb1 166.60(11) . 6_656
C1 O1 C7 107.1(3) . .
C7 O2 Rb1 144.4(3) . 3_645
C7 O2 H2O 106(4) . .
Rb1 O2 H2O 104(4) 3_645 .
C14 O3 Rb1 120.8(2) . 6_656
C15 O4 Rb1 116.9(2) . 6_656
C15 O4 H4O 106(6) . .
Rb1 O4 H4O 87(7) 6_656 .
C3 O5 C16 107.5(3) . .
C16 O6 Rb1 167.4(2) . 6_556
C16 O6 H6O 108(4) . .
Rb1 O6 H6O 74(4) 6_556 .
C24 O8 Rb1 124.3(2) . .
C24 O8 H8O 107(4) . .
Rb1 O8 H8O 120(4) . .
O9B Rb1 F1 152.7(2) 8_665 .
O9B Rb1 O3 74.3(3) 8_665 6_556
F1 Rb1 O3 128.24(9) . 6_556
O9B Rb1 O8 75.2(2) 8_665 .
F1 Rb1 O8 91.89(8) . .
O3 Rb1 O8 135.40(8) 6_556 .
O9B Rb1 O6 135.38(19) 8_665 6_656
F1 Rb1 O6 48.58(8) . 6_656
O3 Rb1 O6 84.10(9) 6_556 6_656
O8 Rb1 O6 139.74(8) . 6_656
O9B Rb1 O2 78.6(2) 8_665 3_655
F1 Rb1 O2 78.68(9) . 3_655
O3 Rb1 O2 109.72(8) 6_556 3_655
O8 Rb1 O2 95.08(8) . 3_655
O6 Rb1 O2 72.60(8) 6_656 3_655
O9B Rb1 O4 81.4(2) 8_665 6_556
F1 Rb1 O4 122.88(8) . 6_556
O3 Rb1 O4 55.49(7) 6_556 6_556
O8 Rb1 O4 88.44(7) . 6_556
O6 Rb1 O4 117.32(8) 6_656 6_556
O2 Rb1 O4 158.11(8) 3_655 6_556
O9B Rb1 F1 45.90(18) 8_665 6_556
F1 Rb1 F1 143.21(4) . 6_556
O3 Rb1 F1 77.36(8) 6_556 6_556
O8 Rb1 F1 58.05(7) . 6_556
O6 Rb1 F1 159.87(8) 6_656 6_556
O2 Rb1 F1 121.06(8) 3_655 6_556
O4 Rb1 F1 44.59(7) 6_556 6_556
C25 O9A H2O 125.6(16) . .
C25 O9B Rb1 145.9(7) . 8_655
O9A C25 O9B 75.1(7) . .
O9A C25 C26A 127.2(14) . .
O9B C25 C26B 109.8(9) . .

loop_
_geom_bond_atom_site_label_1
_geom_bond_atom_site_label_2
_geom_bond_distance
_geom_bond_site_symmetry_2
C1 O1 1.374(4) .
C1 C2 1.382(5) .
C1 C6 1.389(5) .
C2 C3 1.382(5) .
C2 H2 0.9300 .
C3 O5 1.364(4) .
C3 C4 1.398(5) .
C4 C5 1.387(5) .
C4 C24 1.505(5) .
C5 C6 1.390(5) .
C5 H5 0.9300 .
C6 C15 1.508(5) .
C7 O2 1.377(5) .
C7 O1 1.482(4) .
C7 C8 1.506(5) .
C7 C15 1.564(5) .
C8 C13 1.386(5) .
C8 C9 1.390(6) .
C9 C10 1.376(7) .
C9 H9 0.9300 .
C10 C11 1.398(7) .
C10 H10 0.9300 .
C11 C12 1.382(6) .
C11 H11 0.9300 .
C12 C13 1.384(6) .
C12 H12 0.9300 .
C13 C14 1.475(5) .
C14 O3 1.212(4) .
C14 C15 1.525(5) .
C15 O4 1.407(4) .
C16 O6 1.361(4) .
C16 O5 1.464(4) .
C16 C17 1.513(5) .
C16 C24 1.572(5) .
C17 C22 1.381(6) .
C17 C18 1.397(6) .
C18 C19 1.387(8) .
C18 H18 0.9300 .
C19 C20 1.376(9) .
C19 H19 0.9300 .
C20 C21 1.385(8) .
C20 H20 0.9300 .
C21 C22 1.399(6) .
C21 H21 0.9300 .
C22 C23 1.464(6) .
C23 O7 1.203(5) .
C23 C24 1.543(5) .
C24 O8 1.408(4) .
F1 H4O 1.72(3) .
F1 Rb1 2.960(4) .
F1 Rb1 3.465(4) 6_656
O2 Rb1 3.109(3) 3_645
O2 H2O 0.838(10) .
O3 Rb1 2.984(3) 6_656
O4 Rb1 3.157(3) 6_656
O4 H4O 0.837(10) .
O6 Rb1 3.047(3) 6_556
O6 H6O 0.840(10) .
O8 Rb1 2.996(3) .
O8 H8O 0.839(10) .
Rb1 O9B 2.859(8) 8_665
Rb1 O3 2.984(3) 6_556
Rb1 O6 3.047(3) 6_656
Rb1 O2 3.109(3) 3_655
Rb1 O4 3.157(3) 6_556
Rb1 F1 3.465(4) 6_556
O9A C25 1.346(8) .
O9B C25 1.381(11) .
O9B Rb1 2.859(8) 8_655
C25 C26A 1.40(2) .
C25 C26B 1.42(2) .

loop_
_geom_hbond_atom_site_label_D
_geom_hbond_atom_site_label_H
_geom_hbond_atom_site_label_A
_geom_hbond_distance_DH
_geom_hbond_distance_HA
_geom_hbond_distance_DA
_geom_hbond_angle_DHA
_geom_hbond_site_symmetry_A
O8 H8O O1 0.839(10) 2.11(3) 2.897(4) 156(5) 8_665
O6 H6O F1 0.840(10) 1.651(17) 2.473(4) 165(5) 6_556
O4 H4O F1 0.837(10) 1.72(3) 2.528(4) 161(10) .
O2 H2O O9A 0.838(10) 2.06(5) 2.673(10) 130(5) .
